data_7009106
loop_
_publ_author_name
'Conway, Stephen L. J.'
'Doerrer, Linda H.'
'Green, Jennifer C.'
'Green, Malcolm L. H.'
'Scottow, Adrian'
'Stephens, Adam H. H.'

_publ_section_title
;
 Synthesis, structure and density functional study of the
 ansa-rhenocene complex [Re{(\h-C5H4)CMe2(\h-C5H4)}Cl]&#x200A;&#x2020;
;
_journal_issue 3
_journal_name_full 'Journal of the Chemical Society, Dalton Transactions'
_journal_page_first 329
_journal_paper_doi 10.1039/a908619f
_journal_year 2000
_chemical_compound_source
;
?
;
_chemical_formula_moiety 'C13 H14 Cl Re'
_chemical_formula_sum 'C13 H14 Cl Re'
_chemical_formula_weight 391.91
_chemical_melting_point ?
_chemical_name_systematic
;
?
;
_space_group_IT_number 14
_symmetry_cell_setting monoclinic
_symmetry_space_group_name_Hall '-P 2yn'
_symmetry_space_group_name_H-M 'P 1 21/n 1'
_atom_sites_solution_hydrogens geom
_atom_sites_solution_primary direct
_audit_creation_date 98-09-25
_audit_creation_method CRYSTALS_ver_07-07-97
_cell_angle_alpha 90.
_cell_angle_beta 103.08(3)
_cell_angle_gamma 90.
_cell_formula_units_Z 4
_cell_length_a 7.125(5)
_cell_length_b 11.794(4)
_cell_length_c 13.524(8)
_cell_measurement_reflns_used 3662
_cell_measurement_temperature 100
_cell_measurement_theta_max 52
_cell_measurement_theta_min 2
_cell_volume 1107.0(11)
_computing_cell_refinement
;
DIP2000 software 'DENZO' (Otwinowski & Minor, 1996)
;
_computing_data_collection
;
DIP2000 software 'Xpress' (MAC Science, 1989)
;
_computing_data_reduction
;
DIP2000 software 'DENZO' (Otwinowski & Minor, 1996)
;
_computing_molecular_graphics
;
 CAMERON (Watkin, Prout & Pearce,  1996)
;
_computing_publication_material
;
CRYSTALS Issue 10 (Watkin, Prout, Carruthers & Betteridge, 1996)
;
_computing_structure_refinement
;
CRYSTALS Issue 10 (Watkin, Prout, Carruthers & Betteridge, 1996)
;
_computing_structure_solution 'SIR92 (Giacovazzo et al, 1992)'
_diffrn_ambient_temperature 100
_diffrn_measurement_device_type
;
Enraf-nonius DIP2000
;
_diffrn_measurement_method \w/2\q
_diffrn_radiation_monochromator graphite
_diffrn_radiation_type 'Mo K\a'
_diffrn_radiation_wavelength 0.71073
_diffrn_reflns_av_R_equivalents 0.08
_diffrn_reflns_limit_h_max 8
_diffrn_reflns_limit_h_min -8
_diffrn_reflns_limit_k_max 14
_diffrn_reflns_limit_k_min 0
_diffrn_reflns_limit_l_max 16
_diffrn_reflns_limit_l_min 0
_diffrn_reflns_number 3662
_diffrn_reflns_theta_max 26.75
_diffrn_reflns_theta_min 1.92
_diffrn_standards_decay_% 0.00
_diffrn_standards_interval_count 0
_diffrn_standards_interval_time 0
_diffrn_standards_number 0
_exptl_absorpt_coefficient_mu 11.33
_exptl_absorpt_correction_T_max 0.104
_exptl_absorpt_correction_T_min 0.098
_exptl_absorpt_correction_type refdelf
_exptl_absorpt_process_details 'refined from delta-F'
_exptl_crystal_colour ' red '
_exptl_crystal_density_diffrn 2.35
_exptl_crystal_density_meas ?
_exptl_crystal_description ' box '
_exptl_crystal_F_000 730.61
_exptl_crystal_size_max 0.25
_exptl_crystal_size_mid 0.25
_exptl_crystal_size_min 0.20
_refine_diff_density_max 1.84
_refine_diff_density_min -1.99
_refine_ls_extinction_method None
_refine_ls_goodness_of_fit_obs 1.1089
_refine_ls_hydrogen_treatment noref
_refine_ls_matrix_type full
_refine_ls_number_parameters 136
_refine_ls_number_reflns 1953
_refine_ls_R_factor_obs 0.0345
_refine_ls_shift/su_max 0.001499
_refine_ls_structure_factor_coef F
_refine_ls_weighting_details
;
 Chebychev polynomial with   3 parameters (Carruthers & Watkin, 1979)
 1.59 0.554 1.16
;
_refine_ls_weighting_scheme calc
_refine_ls_wR_factor_obs 0.0395
_reflns_limit_h_max 8
_reflns_limit_h_min -8
_reflns_limit_k_max 14
_reflns_limit_k_min 0
_reflns_limit_l_max 16
_reflns_limit_l_min 0
_reflns_number_observed 1953
_reflns_number_total 2238
_reflns_observed_criterion >3.00\s(I)
_cod_data_source_file a908619f.txt
_cod_data_source_block CRYSTALS_cif
_cod_depositor_comments
;
The following automatic conversions were performed:
'_symmetry_cell_setting' value 'Monoclinic ' changed to 'monoclinic'
according to '/home/adriana/struct/CIF-dictionaries/cif_core.dic'
dictionary named 'cif_core.dic' version 2.4.1 from 2010-06-29.

Automatic conversion script
Id: cif_fix_enum 1555 2011-01-17 13:19:09Z saulius 

The following automatic conversions were performed:

'_chemical_melting_point' value 'not measured' was changed to '?' -
the value is undefined or not given.

Automatic conversion script
Id: cif_fix_values 1569 2011-02-09 13:29:24Z adriana 
;
_cod_original_cell_volume 1107.0(5)
_cod_original_sg_symbol_H-M 'P 1 21/n 1 '
_cod_database_code 7009106
_publ_section_figure_synopsis
;
?
;

loop_
_symmetry_equiv_pos_as_xyz
x,y,z
-x,-y,-z
-x+1/2,y+1/2,-z+1/2
x+1/2,-y+1/2,z+1/2

loop_
_atom_site_aniso_label
_atom_site_aniso_U_11
_atom_site_aniso_U_22
_atom_site_aniso_U_33
_atom_site_aniso_U_23
_atom_site_aniso_U_13
_atom_site_aniso_U_12
Re1 0.01353(15) 0.01845(17) 0.01732(16) 0.00077(6) 0.0049(1) 0.00049(6)
Cl1 0.0278(7) 0.0374(8) 0.0285(6) -0.0021(5) 0.0098(5) 0.0114(5)
C1 0.015(2) 0.028(3) 0.023(2) 0.005(2) 0.0050(19) 0.0094(19)
C2 0.026(2) 0.019(3) 0.034(3) 0.010(2) 0.013(2) 0.002(2)
C3 0.038(3) 0.026(3) 0.031(3) 0.016(2) 0.017(2) 0.010(2)
C4 0.029(3) 0.039(4) 0.019(2) 0.005(2) 0.001(2) 0.012(2)
C5 0.017(2) 0.032(3) 0.027(3) 0.005(2) -0.002(2) 0.003(2)
C6 0.021(2) 0.033(3) 0.012(2) 0.0004(19) 0.0089(19) -0.006(2)
C7 0.019(2) 0.032(3) 0.023(2) 0.003(2) 0.005(2) -0.001(2)
C8 0.026(3) 0.026(3) 0.026(3) 0.007(2) -0.000(2) 0.006(2)
C9 0.038(3) 0.020(3) 0.029(3) 0.0090(19) 0.010(3) -0.002(2)
C10 0.028(3) 0.025(3) 0.019(2) 0.0037(19) 0.007(2) -0.010(2)
C13 0.030(3) 0.032(3) 0.028(3) -0.008(2) 0.014(2) -0.002(2)
C12 0.0184(3) 0.0377(3) 0.0302(3) 0.0002(2) 0.0080(2) -0.0044(2)
C11 0.0144(3) 0.0238(3) 0.0260(3) -0.0020(2) 0.0054(2) 0.0001(2)

loop_
_atom_site_label
_atom_site_fract_x
_atom_site_fract_y
_atom_site_fract_z
_atom_site_U_iso_or_equiv
_atom_site_occupancy
_atom_site_thermal_displace_type
Re1 0.51150(3) 0.076932(16) 0.746266(13) 0.0162 1.0000 Uani
Cl1 0.74323(19) -0.00910(12) 0.6610(1) 0.0307 1.0000 Uani
C1 0.3089(7) 0.2149(4) 0.7463(4) 0.0221 1.0000 Uani
C2 0.4780(8) 0.2619(4) 0.7180(5) 0.0256 1.0000 Uani
C3 0.4910(9) 0.2110(5) 0.6265(4) 0.0302 1.0000 Uani
C4 0.3349(8) 0.1322(5) 0.5947(4) 0.0300 1.0000 Uani
C5 0.2222(7) 0.1344(5) 0.6685(4) 0.0264 1.0000 Uani
C6 0.4151(7) 0.1030(5) 0.8869(3) 0.0214 1.0000 Uani
C7 0.6240(7) 0.1084(5) 0.9111(4) 0.0246 1.0000 Uani
C8 0.6910(8) 0.0011(5) 0.8890(4) 0.0269 1.0000 Uani
C9 0.5289(9) -0.0721(4) 0.8513(4) 0.0283 1.0000 Uani
C10 0.3601(8) -0.0093(4) 0.8499(4) 0.0237 1.0000 Uani
C11 0.2839(8) 0.2087(4) 0.8565(4) 0.0213 1.0000 Uani
C12 0.0749(8) 0.1853(4) 0.8613(4) 0.0284 1.0000 Uani
C13 0.3593(8) 0.3135(5) 0.9180(4) 0.0287 1.0000 Uani
H21 0.5700 0.3215 0.7568 0.0221 1.0000 Uiso
H31 0.5893 0.2285 0.5869 0.0324 1.0000 Uiso
H41 0.3114 0.0808 0.5309 0.0265 1.0000 Uiso
H51 0.1015 0.0879 0.6657 0.0200 1.0000 Uiso
H71 0.7035 0.1740 0.9374 0.0224 1.0000 Uiso
H81 0.8325 -0.0208 0.9005 0.0259 1.0000 Uiso
H91 0.5390 -0.1549 0.8289 0.0249 1.0000 Uiso
H101 0.2263 -0.0384 0.8297 0.0206 1.0000 Uiso
H131 0.3426 0.3065 0.9907 0.0265 1.0000 Uiso
H132 0.5010 0.3251 0.9218 0.0265 1.0000 Uiso
H133 0.2881 0.3831 0.8875 0.0265 1.0000 Uiso
H121 0.0642 0.1821 0.9345 0.0244 1.0000 Uiso
H122 -0.0092 0.2477 0.8263 0.0244 1.0000 Uiso
H123 0.0327 0.1115 0.8282 0.0244 1.0000 Uiso

loop_
_atom_type_symbol
_atom_type_scat_dispersion_real
_atom_type_scat_dispersion_imag
_atom_type_scat_Cromer_Mann_a1
_atom_type_scat_Cromer_Mann_b1
_atom_type_scat_Cromer_Mann_a2
_atom_type_scat_Cromer_Mann_b2
_atom_type_scat_Cromer_Mann_a3
_atom_type_scat_Cromer_Mann_b3
_atom_type_scat_Cromer_Mann_a4
_atom_type_scat_Cromer_Mann_b4
_atom_type_scat_Cromer_Mann_c
_atom_type_scat_source
'Re  ' -1.5980 7.2320 28.7621 1.6719 15.7189 9.0923 14.5564 0.3505 5.4417 52.0861 10.4720 International_Tables_Vol_IV_Table_2.2B
'Cl  ' 0.1320 0.1590 11.4604 0.0104 7.1964 1.1662 6.2556 18.5194 1.6455 47.7784 -9.5574 International_Tables_Vol_IV_Table_2.2B
'Si  ' 0.0720 0.0710 6.2915 2.4386 3.0353 32.3337 1.9891 0.6785 1.5410 81.6937 1.1407 International_Tables_Vol_IV_Table_2.2B
'C   ' 0.0020 0.0020 2.3100 20.8439 1.0200 10.2075 1.5886 0.5687 0.8650 51.6512 0.2156 International_Tables_Vol_IV_Table_2.2B
'H   ' 0.0000 0.0000 0.4930 10.5109 0.3229 26.1257 0.1402 3.1424 0.0408 57.7997 0.0030 International_Tables_Vol_IV_Table_2.2B

loop_
_geom_angle_atom_site_label_1
_geom_angle_site_symmetry_1
_geom_angle_atom_site_label_2
_geom_angle_site_symmetry_2
_geom_angle_atom_site_label_3
_geom_angle_site_symmetry_3
_geom_angle
_geom_angle_publ_flag
Cl1 . Re1 . C1 . 146.29(13) yes
Cl1 . Re1 . C2 . 112.70(14) yes
C1 . Re1 . C2 . 38.64(18) yes
Cl1 . Re1 . C3 . 83.83(14) yes
C1 . Re1 . C3 . 62.52(19) yes
C2 . Re1 . C3 . 36.5(2) yes
Cl1 . Re1 . C4 . 89.36(15) yes
C1 . Re1 . C4 . 63.15(19) yes
C2 . Re1 . C4 . 62.7(2) yes
C3 . Re1 . C4 . 37.4(2) yes
Cl1 . Re1 . C5 . 124.34(15) yes
C1 . Re1 . C5 . 38.6(2) yes
C2 . Re1 . C5 . 64.0(2) yes
C3 . Re1 . C5 . 62.4(2) yes
C4 . Re1 . C5 . 37.1(2) yes
Cl1 . Re1 . C9 . 91.55(17) yes
C1 . Re1 . C9 . 121.8(2) yes
C2 . Re1 . C9 . 150.1(2) yes
C3 . Re1 . C9 . 173.3(2) yes
C4 . Re1 . C9 . 138.1(2) yes
Cl1 . Re1 . C8 . 85.74(15) yes
C1 . Re1 . C8 . 123.12(19) yes
C2 . Re1 . C8 . 123.9(2) yes
C3 . Re1 . C8 . 146.3(2) yes
C4 . Re1 . C8 . 173.0(2) yes
Cl1 . Re1 . C7 . 114.49(14) yes
C1 . Re1 . C7 . 87.9(2) yes
C2 . Re1 . C7 . 90.5(2) yes
C3 . Re1 . C7 . 123.8(2) yes
C4 . Re1 . C7 . 150.2(2) yes
Cl1 . Re1 . C6 . 148.19(14) yes
C1 . Re1 . C6 . 63.58(19) yes
C2 . Re1 . C6 . 88.2(2) yes
C3 . Re1 . C6 . 123.1(2) yes
C4 . Re1 . C6 . 122.1(2) yes
Cl1 . Re1 . C10 . 126.20(15) yes
C1 . Re1 . C10 . 85.7(2) yes
C2 . Re1 . C10 . 121.0(2) yes
C3 . Re1 . C10 . 145.4(2) yes
C4 . Re1 . C10 . 117.5(2) yes
C5 . Re1 . C9 . 117.1(2) yes
C5 . Re1 . C8 . 145.5(2) yes
C5 . Re1 . C7 . 121.0(2) yes
C5 . Re1 . C6 . 85.8(2) yes
C5 . Re1 . C10 . 84.6(2) yes
C6 . Re1 . C10 . 38.28(19) yes
C7 . Re1 . C6 . 38.42(18) yes
C7 . Re1 . C10 . 63.63(19) yes
C8 . Re1 . C6 . 62.5(2) yes
C8 . Re1 . C7 . 36.7(2) yes
C8 . Re1 . C10 . 62.3(2) yes
C9 . Re1 . C6 . 62.8(2) yes
C9 . Re1 . C7 . 62.6(2) yes
C9 . Re1 . C8 . 37.4(2) yes
C9 . Re1 . C10 . 36.9(2) yes
Re1 . C1 . C2 . 72.3(3) yes
Re1 . C1 . C5 . 71.5(3) yes
C2 . C1 . C5 . 107.5(4) yes
Re1 . C1 . C11 . 100.7(2) yes
C2 . C1 . C11 . 123.8(4) yes
C5 . C1 . C11 . 123.2(4) yes
Re1 . C2 . C1 . 69.1(3) yes
Re1 . C2 . C3 . 72.8(3) yes
C1 . C2 . C3 . 107.1(5) yes
Re1 . C2 . H21 . 123.8(4) no
C1 . C2 . H21 . 127.0(5) no
C3 . C2 . H21 . 125.9(5) no
Re1 . C3 . C2 . 70.7(3) yes
Re1 . C3 . C4 . 71.3(3) yes
C2 . C3 . C4 . 109.9(5) yes
Re1 . C3 . H31 . 126.5(4) no
C2 . C3 . H31 . 125.8(6) no
C4 . C3 . H31 . 124.3(6) no
Re1 . C4 . C3 . 71.3(3) yes
Re1 . C4 . C5 . 69.7(3) yes
C3 . C4 . C5 . 107.5(5) yes
Re1 . C4 . H41 . 122.8(4) no
C3 . C4 . H41 . 126.5(6) no
C5 . C4 . H41 . 126.0(6) no
Re1 . C5 . C1 . 69.8(3) yes
Re1 . C5 . C4 . 73.2(3) yes
C1 . C5 . C4 . 107.9(5) yes
Re1 . C5 . H51 . 123.1(4) no
C1 . C5 . H51 . 127.0(5) no
C4 . C5 . H51 . 125.1(6) no
Re1 . C9 . C8 . 71.3(3) yes
Re1 . C9 . C10 . 69.8(3) yes
C8 . C9 . C10 . 107.7(5) yes
Re1 . C9 . H91 . 123.6(4) no
C8 . C9 . H91 . 124.7(6) no
C10 . C9 . H91 . 127.7(6) no
Re1 . C8 . C9 . 71.3(3) yes
Re1 . C8 . C7 . 70.7(3) yes
C9 . C8 . C7 . 109.3(5) yes
Re1 . C8 . H81 . 125.7(4) no
C9 . C8 . H81 . 126.1(5) no
C7 . C8 . H81 . 124.6(5) no
Re1 . C7 . C8 . 72.5(3) yes
Re1 . C7 . C6 . 69.4(3) yes
C8 . C7 . C6 . 107.0(5) yes
Re1 . C7 . H71 . 123.0(4) no
C8 . C7 . H71 . 126.3(5) no
C6 . C7 . H71 . 126.7(6) no
Re1 . C6 . C7 . 72.2(3) yes
Re1 . C6 . C10 . 71.5(3) yes
C7 . C6 . C10 . 107.6(5) yes
Re1 . C6 . C11 . 99.8(2) yes
C7 . C6 . C11 . 123.3(4) yes
C10 . C6 . C11 . 123.0(4) yes
Re1 . C10 . C9 . 73.2(3) yes
Re1 . C10 . C6 . 70.3(3) yes
C9 . C10 . C6 . 108.4(5) yes
Re1 . C10 . H101 . 124.3(4) no
C9 . C10 . H101 . 125.8(5) no
C6 . C10 . H101 . 125.7(5) no
C11 . C13 . H131 . 111.0(4) no
C11 . C13 . H132 . 111.4(4) no
H131 . C13 . H132 . 107.2(5) no
C11 . C13 . H133 . 111.0(4) no
H131 . C13 . H133 . 107.7(5) no
H132 . C13 . H133 . 108.5(5) no
C11 . C12 . H121 . 109.761 no
C11 . C12 . H122 . 109.413 no
H121 . C12 . H122 . 108.744 no
C11 . C12 . H123 . 109.686 no
H121 . C12 . H123 . 109.096 no
H122 . C12 . H123 . 110.124 no
C1 . C11 . C6 . 95.8(2) yes
C1 . C11 . C13 . 112.8(3) yes
C6 . C11 . C13 . 113.0(3) yes
C1 . C11 . C12 . 112.07(18) yes
C6 . C11 . C12 . 112.10(18) yes
C13 . C11 . C12 . 110.5(2) yes

loop_
_geom_bond_atom_site_label_1
_geom_bond_site_symmetry_1
_geom_bond_atom_site_label_2
_geom_bond_site_symmetry_2
_geom_bond_distance
_geom_bond_publ_flag
Re1 . Cl1 . 2.4383(13) yes
Re1 . C1 . 2.175(5) yes
Re1 . C2 . 2.218(5) yes
Re1 . C3 . 2.245(5) yes
Re1 . C4 . 2.245(5) yes
Re1 . C5 . 2.199(5) yes
Re1 . C9 . 2.246(5) yes
Re1 . C8 . 2.246(5) yes
Re1 . C7 . 2.223(5) yes
Re1 . C6 . 2.186(5) yes
Re1 . C10 . 2.202(5) yes
C1 . C2 . 1.454(7) yes
C1 . C5 . 1.448(7) yes
C1 . C11 . 1.542(5) yes
C2 . C3 . 1.398(8) yes
C2 . H21 . 1.022(6) no
C3 . C4 . 1.439(9) yes
C3 . H31 . 0.995(5) no
C4 . C5 . 1.416(8) yes
C4 . H41 . 1.037(6) no
C5 . H51 . 1.013(5) no
C6 . C10 . 1.439(7) yes
C6 . C11 . 1.556(5) yes
C7 . C6 . 1.451(7) yes
C7 . H71 . 0.977(6) no
C8 . C7 . 1.408(8) yes
C8 . H81 . 1.018(5) no
C9 . C8 . 1.440(8) yes
C9 . C10 . 1.409(8) yes
C9 . H91 . 1.031(6) no
C10 . H101 . 0.992(5) no
C12 . C11 . 1.531 yes
C12 . H121 . 1.011 no
C12 . H122 . 0.998 no
C12 . H123 . 0.994 no
C13 . C11 . 1.519(5) yes
C13 . H131 . 1.020(5) no
C13 . H132 . 1.009(6) no
C13 . H133 . 1.003(6) no
